data_1575287
loop_
_publ_author_name
'Pal, Prasanta'
'Bulgarevich, Kirill'
'Hanaki, Ryota'
'Kawabata, Kohsuke'
'Takimiya, Kazuo'

_publ_section_title
;
 Extension of the &#x3c0;-conjugated core of methylchalcogenolated
 polycyclic aromatic hydrocarbons: synthesis and characterization of
 1,4,7,10-tetrakis(methylthio)- and tetramethoxy-coronene.
;
_journal_issue 34
_journal_name_full 'Chemical science'
_journal_page_first 15368
_journal_page_last 15377
_journal_paper_doi 10.1039/d5sc03215f
_journal_volume 16
_journal_year 2025
_chemical_formula_moiety 'C28 H20 S4'
_chemical_formula_sum 'C28 H20 S4'
_chemical_formula_weight 484.68
_space_group_crystal_system triclinic
_space_group_IT_number 2
_space_group_name_Hall '-P 1'
_space_group_name_H-M_alt 'P -1'
_atom_sites_solution_hydrogens geom
_atom_sites_solution_primary dual
_audit_creation_date 2025-02-19
_audit_creation_method
;
Olex2 1.5-ac7-013
(compiled 2025.01.02 svn.rf662f148 for Rigaku Oxford Diffraction, GUI svn.r7109)
;
_audit_update_record
;
2025-04-25 deposited with the CCDC.	2025-07-31 downloaded from the CCDC.
;
_cell_angle_alpha 88.844(3)
_cell_angle_beta 77.845(3)
_cell_angle_gamma 86.230(3)
_cell_formula_units_Z 1
_cell_length_a 5.2372(2)
_cell_length_b 8.8932(3)
_cell_length_c 11.4399(4)
_cell_measurement_reflns_used 3461
_cell_measurement_temperature 300(2)
_cell_measurement_theta_max 75.7040
_cell_measurement_theta_min 3.9230
_cell_volume 519.74(3)
_computing_cell_refinement 'CrysAlisPro 1.171.44.94a (Rigaku OD, 2025)'
_computing_data_collection 'CrysAlisPro 1.171.44.94a (Rigaku OD, 2025)'
_computing_data_reduction 'CrysAlisPro 1.171.44.94a (Rigaku OD, 2025)'
_computing_molecular_graphics 'Olex2 1.5-ac7-013 (Dolomanov et al., 2009)'
_computing_publication_material 'Olex2 1.5-ac7-013 (Dolomanov et al., 2009)'
_computing_structure_refinement 'SHELXL 2018/3 (Sheldrick, 2015)'
_computing_structure_solution 'SHELXT  (Sheldrick, 2015)'
_diffrn_ambient_temperature 300(2)
_diffrn_detector 'Hybrid Pixel Array Detector'
_diffrn_detector_area_resol_mean 10.0000
_diffrn_detector_type HyPix
_diffrn_measured_fraction_theta_full 0.994
_diffrn_measured_fraction_theta_max 0.930
_diffrn_measurement_details
;
List of Runs (angles in degrees, time in seconds):

  # Type    Start    End  Width  t~exp~   \w     \q     \k     \f   Frames
#--------------------------------------------------------------------------
  1  \w   -119.00 -71.00   0.50    1.00    --  -48.16-141.00 154.00   96
  2  \w   -103.00 -31.00   0.50    1.00    --  -48.16 141.00-147.00  144
  3  \w    -94.00 -25.00   0.50    1.00    --  -48.16 128.00  40.00  138
  4  \w     65.00 119.00   0.50    1.00    --   48.16 141.00-147.00  108
  5  \w     19.00  94.00   0.50    1.00    --   48.16-128.00 -33.00  150
  6  \w     25.00 103.00   0.50    1.00    --   48.16-141.00 154.00  156
  7  \w   -169.00 -71.00   0.50    4.00    --  -97.00-141.00 154.00  196
  8  \w   -124.00 -31.00   0.50    4.00    --  -97.00 141.00-147.00  186
  9  \w   -167.00 -80.00   0.50    4.00    --  -97.00-128.00 -33.00  174
 10  \w   -114.00 -27.00   0.50    4.00    --  -97.00 128.00  40.00  174
 11  \w     65.00 172.00   0.50    4.00    --  104.77 141.00-147.00  214
 12  \w     35.00 114.00   0.50    4.00    --  104.77-128.00 -33.00  158
 13  \w     33.00 124.00   0.50    4.00    --  104.77-141.00 154.00  182
 14  \w     74.00 175.00   0.50    4.00    --  104.77 128.00  40.00  202
 15  \w    -24.00  24.00   0.50    1.00    --   48.16 -19.00 -60.00   96
 16  \w     28.00 119.00   0.50    1.00    --   48.16  77.00 150.00  182
 17  \w    -24.00  24.00   0.50    1.00    --   48.16 -19.00  30.00   96
 18  \w    -24.00  24.00   0.50    1.00    --   48.16 -19.00-180.00   96
 19  \w    -68.00 -25.00   0.50    4.00    --  -97.00  57.00   0.00   86
 20  \w   -169.00 -84.00   0.50    4.00    --  -97.00 -57.00   0.00  170
 21  \w   -169.00 -84.00   0.50    4.00    --  -97.00 -57.00   0.00  170
 22  \w   -167.00 -91.00   0.50    4.00    --  -97.00 -99.00 -90.00  152
 23  \w   -167.00 -91.00   0.50    4.00    --  -97.00 -99.00 -90.00  152
 24  \w   -166.00 -82.00   0.50    4.00    --  -97.00-125.00  90.00  168
 25  \w   -169.00 -89.00   0.50    4.00    --  -97.00 -37.00-150.00  160
 26  \w   -169.00 -89.00   0.50    4.00    --  -97.00 -37.00 -90.00  160
 27  \w   -166.00 -82.00   0.50    4.00    --  -97.00-125.00  90.00  168
 28  \w     35.00 106.00   0.50    4.00    --  104.77 -99.00   0.00  142
 29  \w     36.00 111.00   0.50    4.00    --  104.77-125.00-150.00  150
 30  \w     33.00  64.00   0.50    4.00    --  104.77 -57.00 -90.00   62
 31  \w     35.00 106.00   0.50    4.00    --  104.77 -99.00 -60.00  142
 32  \w     33.00  64.00   0.50    4.00    --  104.77 -57.00 150.00   62
 33  \w     92.00 175.00   0.50    4.00    --  104.77  57.00 120.00  166
 34  \w     33.00  64.00   0.50    4.00    --  104.77 -57.00-150.00   62
 35  \w     33.00  64.00   0.50    4.00    --  104.77 -57.00-180.00   62
 36  \w     33.00  64.00   0.50    4.00    --  104.77 -57.00   0.00   62
 37  \w     33.00  64.00   0.50    4.00    --  104.77 -57.00 120.00   62
 38  \w   -119.00 -27.00   0.50    1.00    --  -48.16 -77.00  60.00  184
 39  \w   -119.00 -35.00   0.50    1.00    --  -48.16 -57.00 -30.00  168
 40  \w     36.00 119.00   0.50    1.00    --   48.16  57.00  90.00  166
 41  \w     28.00 119.00   0.50    1.00    --   48.16  77.00-150.00  182
 42  \w     28.00  86.00   0.50    1.00    --   48.16  77.00 -30.00  116
 43  \w     28.00 119.00   0.50    1.00    --   48.16  77.00 -90.00  182
;
_diffrn_measurement_device 'four-circle diffractometer'
_diffrn_measurement_device_type 'ROD, SynergyCustom DW system, HyPix'
_diffrn_measurement_method '\w scans'
_diffrn_orient_matrix_type 'CrysAlisPro convention (1999,Acta A55,543-557)'
_diffrn_orient_matrix_UB_11 0.0575172000
_diffrn_orient_matrix_UB_12 -0.0121856000
_diffrn_orient_matrix_UB_13 -0.1373119000
_diffrn_orient_matrix_UB_21 0.2125735000
_diffrn_orient_matrix_UB_22 0.1140534000
_diffrn_orient_matrix_UB_23 -0.0094260000
_diffrn_orient_matrix_UB_31 0.2059328000
_diffrn_orient_matrix_UB_32 -0.1303209000
_diffrn_orient_matrix_UB_33 0.0057821000
_diffrn_radiation_monochromator mirror
_diffrn_radiation_probe x-ray
_diffrn_radiation_type 'Cu K\a'
_diffrn_radiation_wavelength 1.54184
_diffrn_reflns_av_R_equivalents 0.0546
_diffrn_reflns_av_unetI/netI 0.0389
_diffrn_reflns_Laue_measured_fraction_full 0.994
_diffrn_reflns_Laue_measured_fraction_max 0.930
_diffrn_reflns_limit_h_max 6
_diffrn_reflns_limit_h_min -6
_diffrn_reflns_limit_k_max 10
_diffrn_reflns_limit_k_min -11
_diffrn_reflns_limit_l_max 14
_diffrn_reflns_limit_l_min -13
_diffrn_reflns_number 11343
_diffrn_reflns_point_group_measured_fraction_full 0.994
_diffrn_reflns_point_group_measured_fraction_max 0.930
_diffrn_reflns_theta_full 67.684
_diffrn_reflns_theta_max 77.693
_diffrn_reflns_theta_min 3.953
_diffrn_source 'Rotating-anode X-ray tube'
_diffrn_source_type 'Rigaku (Cu) X-ray Source'
_exptl_absorpt_coefficient_mu 4.312
_exptl_absorpt_correction_T_max 1.00000
_exptl_absorpt_correction_T_min 0.79776
_exptl_absorpt_correction_type multi-scan
_exptl_absorpt_process_details
;
CrysAlisPro 1.171.44.94a (Rigaku Oxford Diffraction, 2025)
Empirical absorption correction using spherical harmonics,
implemented in SCALE3 ABSPACK scaling algorithm.
;
_exptl_crystal_colour yellow
_exptl_crystal_colour_primary yellow
_exptl_crystal_density_diffrn 1.549
_exptl_crystal_description plate
_exptl_crystal_F_000 252
_refine_diff_density_max 0.582
_refine_diff_density_min -0.526
_refine_diff_density_rms 0.114
_refine_ls_extinction_method none
_refine_ls_goodness_of_fit_ref 1.130
_refine_ls_hydrogen_treatment constr
_refine_ls_matrix_type full
_refine_ls_number_parameters 147
_refine_ls_number_reflns 2068
_refine_ls_number_restraints 0
_refine_ls_restrained_S_all 1.130
_refine_ls_R_factor_all 0.1014
_refine_ls_R_factor_gt 0.0832
_refine_ls_shift/su_max 0.000
_refine_ls_shift/su_mean 0.000
_refine_ls_structure_factor_coef Fsqd
_refine_ls_weighting_details 'w=1/[\s^2^(Fo^2^)+(0.1178P)^2^+0.7279P] where P=(Fo^2^+2Fc^2^)/3'
_refine_ls_weighting_scheme calc
_refine_ls_wR_factor_gt 0.2136
_refine_ls_wR_factor_ref 0.2268
_reflns_Friedel_coverage 0.000
_reflns_number_gt 1648
_reflns_number_total 2068
_reflns_threshold_expression 'I > 2\s(I)'
_cod_data_source_file d5sc03215f2.cif
_cod_data_source_block 250219_mt-coronene_plate_300k_auto
_cod_depositor_comments 'Adding full bibliography for 1575279--1575293.cif.'
_cod_database_code 1575287
_shelx_shelxl_version_number 2018/3
_chemical_oxdiff_formula CHS
_chemical_oxdiff_usercomment ' '
_shelx_space_group_comment
;
The symmetry employed for this shelxl refinement is uniquely defined
by the following loop, which should always be used as a source of
symmetry information in preference to the above space-group names.
They are only intended as comments.
;
_diffrn_oxdiff_digest_od_ed
;

;
_olex2_refinement_description
;
1. Fixed Uiso
 At 1.2 times of:
  All C(H) groups
 At 1.5 times of:
  All C(H,H,H) groups
2.a Aromatic/amide H refined with riding coordinates:
 C9(H9), C8(H8), C14(H14), C2(H2)
2.b Idealised Me refined as rotating group:
 C13(H13A,H13B,H13C), C16(H16A,H16B,H16C)
;
_olex2_submission_special_instructions 'No special instructions were received'
_oxdiff_exptl_absorpt_empirical_details
;
Empirical correction (ABSPACK) includes:
- Absorption correction using spherical harmonics
- Frame scaling
;
_oxdiff_exptl_absorpt_empirical_full_max 1.343
_oxdiff_exptl_absorpt_empirical_full_min 0.775

loop_
_space_group_symop_operation_xyz
'x, y, z'
'-x, -y, -z'

loop_
_atom_site_label
_atom_site_type_symbol
_atom_site_fract_x
_atom_site_fract_y
_atom_site_fract_z
_atom_site_U_iso_or_equiv
_atom_site_adp_type
_atom_site_occupancy
_atom_site_site_symmetry_order
_atom_site_calc_flag
_atom_site_refinement_flags_posn
_atom_site_refinement_flags_adp
_atom_site_refinement_flags_occupancy
_atom_site_disorder_assembly
_atom_site_disorder_group
S12 S 0.5043(3) 0.72010(17) 0.93236(11) 0.0584(5) Uani 1 1 d . . . . .
S15 S 0.3907(3) 0.83299(16) 0.25249(12) 0.0556(5) Uani 1 1 d . . . . .
C1 C 0.8707(7) 0.5696(4) 0.4122(3) 0.0280(8) Uani 1 1 d . . . . .
C7 C 0.5680(8) 0.7097(5) 0.5713(3) 0.0310(9) Uani 1 1 d . . . . .
C3 C 0.7437(8) 0.6386(5) 0.3258(4) 0.0313(9) Uani 1 1 d . . . . .
C10 C 0.8225(8) 0.5733(5) 0.7450(4) 0.0315(9) Uani 1 1 d . . . . .
C5 C 0.9112(8) 0.5369(4) 0.6235(4) 0.0294(8) Uani 1 1 d . . . . .
C6 C 0.7844(7) 0.6050(4) 0.5359(3) 0.0286(9) Uani 1 1 d . . . . .
C9 C 0.4452(8) 0.7792(5) 0.4832(4) 0.0348(9) Uani 1 1 d . . . . .
H9 H 0.304618 0.849252 0.506511 0.042 Uiso 1 1 calc R U . . .
C4 C 0.5284(8) 0.7459(5) 0.3652(4) 0.0327(9) Uani 1 1 d . . . . .
C8 C 0.4818(8) 0.7444(5) 0.6938(4) 0.0356(10) Uani 1 1 d . . . . .
H8 H 0.338676 0.812691 0.717188 0.043 Uiso 1 1 calc R U . . .
C14 C 1.0466(9) 0.4985(5) 0.1696(4) 0.0396(10) Uani 1 1 d . . . . .
H14 H 1.104427 0.476486 0.088894 0.048 Uiso 1 1 calc R U . . .
C11 C 0.6032(8) 0.6802(5) 0.7786(4) 0.0351(9) Uani 1 1 d . . . . .
C2 C 0.8379(9) 0.5989(5) 0.2048(4) 0.0378(10) Uani 1 1 d . . . . .
H2 H 0.754661 0.642815 0.147181 0.045 Uiso 1 1 calc R U . . .
C13 C 0.2327(12) 0.8513(7) 0.9422(5) 0.0642(16) Uani 1 1 d . . . . .
H13A H 0.280989 0.935087 0.889705 0.096 Uiso 1 1 calc R U . . .
H13B H 0.177788 0.886502 1.022890 0.096 Uiso 1 1 calc R U . . .
H13C H 0.091569 0.803753 0.919180 0.096 Uiso 1 1 calc R U . . .
C16 C 0.1241(12) 0.9483(7) 0.3299(5) 0.0604(15) Uani 1 1 d . . . . .
H16A H 0.027802 0.993208 0.273996 0.091 Uiso 1 1 calc R U . . .
H16B H 0.187884 1.026104 0.371017 0.091 Uiso 1 1 calc R U . . .
H16C H 0.011460 0.888316 0.386778 0.091 Uiso 1 1 calc R U . . .

loop_
_atom_site_aniso_label
_atom_site_aniso_U_11
_atom_site_aniso_U_22
_atom_site_aniso_U_33
_atom_site_aniso_U_23
_atom_site_aniso_U_13
_atom_site_aniso_U_12
S12 0.0561(8) 0.0796(10) 0.0349(7) -0.0108(6) -0.0074(5) 0.0262(7)
S15 0.0562(8) 0.0622(9) 0.0481(8) -0.0016(6) -0.0162(6) 0.0162(6)
C1 0.0238(18) 0.036(2) 0.0246(19) 0.0001(15) -0.0063(15) -0.0013(16)
C7 0.027(2) 0.037(2) 0.028(2) -0.0022(16) -0.0048(16) 0.0005(17)
C3 0.0281(19) 0.037(2) 0.030(2) -0.0010(16) -0.0079(16) 0.0007(16)
C10 0.030(2) 0.037(2) 0.027(2) -0.0032(16) -0.0052(16) 0.0012(17)
C5 0.0271(19) 0.035(2) 0.0262(18) 0.0002(15) -0.0057(15) 0.0000(16)
C6 0.0260(19) 0.032(2) 0.028(2) -0.0001(15) -0.0070(16) 0.0007(16)
C9 0.030(2) 0.038(2) 0.036(2) -0.0013(17) -0.0093(17) 0.0098(17)
C4 0.030(2) 0.033(2) 0.037(2) 0.0026(17) -0.0109(17) 0.0004(17)
C8 0.034(2) 0.042(2) 0.028(2) -0.0053(17) -0.0026(17) 0.0085(18)
C14 0.039(2) 0.054(3) 0.025(2) -0.0028(18) -0.0076(17) 0.008(2)
C11 0.033(2) 0.042(2) 0.030(2) -0.0046(17) -0.0063(17) 0.0044(18)
C2 0.041(2) 0.047(2) 0.028(2) -0.0017(18) -0.0141(18) 0.0032(19)
C13 0.064(4) 0.080(4) 0.043(3) -0.010(3) -0.006(3) 0.023(3)
C16 0.061(3) 0.061(3) 0.061(3) 0.005(3) -0.023(3) 0.007(3)

loop_
_atom_type_symbol
_atom_type_description
_atom_type_scat_dispersion_real
_atom_type_scat_dispersion_imag
_atom_type_scat_source
C C 0.0181 0.0091 'International Tables Vol C Tables 4.2.6.8 and 6.1.1.4'
H H 0.0000 0.0000 'International Tables Vol C Tables 4.2.6.8 and 6.1.1.4'
S S 0.3331 0.5567 'International Tables Vol C Tables 4.2.6.8 and 6.1.1.4'

loop_
_citation_id
_citation_doi
_citation_year
1 10.1039/D5SC03215F 2025

loop_
_geom_angle_atom_site_label_1
_geom_angle_atom_site_label_2
_geom_angle_atom_site_label_3
_geom_angle
_geom_angle_site_symmetry_1
_geom_angle_site_symmetry_3
_geom_angle_publ_flag
C11 S12 C13 104.5(2) . . ?
C4 S15 C16 104.5(2) . . ?
C3 C1 C5 120.2(4) . 2_766 ?
C3 C1 C6 120.8(4) . . ?
C6 C1 C5 119.1(3) . 2_766 ?
C6 C7 C9 119.4(4) . . ?
C8 C7 C6 119.1(4) . . ?
C8 C7 C9 121.5(4) . . ?
C1 C3 C4 118.4(4) . . ?
C2 C3 C1 118.1(4) . . ?
C2 C3 C4 123.5(4) . . ?
C5 C10 C14 118.6(4) . 2_766 ?
C5 C10 C11 119.0(4) . . ?
C14 C10 C11 122.4(4) 2_766 . ?
C10 C5 C1 120.0(4) . 2_766 ?
C10 C5 C6 120.3(4) . . ?
C6 C5 C1 119.7(4) . 2_766 ?
C7 C6 C1 119.1(3) . . ?
C7 C6 C5 119.7(4) . . ?
C5 C6 C1 121.2(4) . . ?
C4 C9 C7 121.5(4) . . ?
C3 C4 S15 115.8(3) . . ?
C9 C4 S15 123.3(3) . . ?
C9 C4 C3 120.9(4) . . ?
C11 C8 C7 121.7(4) . . ?
C2 C14 C10 120.9(4) . 2_766 ?
C10 C11 S12 116.3(3) . . ?
C8 C11 S12 123.5(3) . . ?
C8 C11 C10 120.3(4) . . ?
C14 C2 C3 122.2(4) . . ?

loop_
_geom_bond_atom_site_label_1
_geom_bond_atom_site_label_2
_geom_bond_distance
_geom_bond_site_symmetry_2
_geom_bond_publ_flag
S12 C11 1.762(4) . ?
S12 C13 1.766(6) . ?
S15 C4 1.749(4) . ?
S15 C16 1.764(6) . ?
C1 C3 1.413(5) . ?
C1 C5 1.430(6) 2_766 ?
C1 C6 1.427(5) . ?
C7 C6 1.414(5) . ?
C7 C9 1.417(6) . ?
C7 C8 1.412(6) . ?
C3 C4 1.431(6) . ?
C3 C2 1.411(6) . ?
C10 C5 1.407(5) . ?
C10 C14 1.424(6) 2_766 ?
C10 C11 1.434(6) . ?
C5 C6 1.420(5) . ?
C9 C4 1.360(6) . ?
C8 C11 1.365(6) . ?
C14 C2 1.362(6) . ?
